data_7007377
loop_
_publ_author_name
'Adams, Christopher J.'
'Crawford, Paul C.'
'Guy Orpen, A.'
'Podesta, Thomas J.'

_publ_section_title
;
 Cation and anion diversity in [M(dithiooxalate)2]2- salts: structure
 robustness in crystal synthesis.
;
_journal_issue 34
_journal_name_full 'Dalton transactions (Cambridge, England : 2003)'
_journal_page_first 4078
_journal_page_last 4092
_journal_paper_doi 10.1039/b604319d
_journal_year 2006
_chemical_formula_sum 'C16 H14 N4 Ni O6 S4'
_chemical_formula_weight 545.26
_chemical_name_systematic
;
?
;
_space_group_IT_number 2
_symmetry_cell_setting triclinic
_symmetry_space_group_name_Hall '-P 1'
_symmetry_space_group_name_H-M 'P -1'
_atom_sites_solution_hydrogens geom
_atom_sites_solution_primary direct
_atom_sites_solution_secondary difmap
_audit_creation_method SHELXL-97
_cell_angle_alpha 63.690(2)
_cell_angle_beta 70.051(2)
_cell_angle_gamma 82.668(2)
_cell_formula_units_Z 1
_cell_length_a 7.3167(8)
_cell_length_b 8.6127(9)
_cell_length_c 9.6402(11)
_cell_measurement_reflns_used 73
_cell_measurement_temperature 173(2)
_cell_measurement_theta_max 27.3095
_cell_measurement_theta_min 2.9235
_cell_volume 511.69(10)
_computing_cell_refinement 'Bruker SMART'
_computing_data_collection 'Bruker SMART'
_computing_data_reduction 'Bruker SHELXTL'
_computing_molecular_graphics 'Bruker SHELXTL'
_computing_publication_material 'Bruker SHELXTL'
_computing_structure_refinement 'SHELXL-97 (Sheldrick, 1997)'
_computing_structure_solution 'SHELXS-97 (Sheldrick, 1990)'
_diffrn_ambient_temperature 173(2)
_diffrn_measured_fraction_theta_full 0.987
_diffrn_measured_fraction_theta_max 0.987
_diffrn_measurement_device_type 'CCD area detector'
_diffrn_measurement_method 'phi and omega scans'
_diffrn_radiation_monochromator graphite
_diffrn_radiation_source 'fine-focus sealed tube'
_diffrn_radiation_type MoK\a
_diffrn_radiation_wavelength 0.71073
_diffrn_reflns_av_R_equivalents 0.0235
_diffrn_reflns_av_sigmaI/netI 0.0299
_diffrn_reflns_limit_h_max 9
_diffrn_reflns_limit_h_min -9
_diffrn_reflns_limit_k_max 11
_diffrn_reflns_limit_k_min -11
_diffrn_reflns_limit_l_max 12
_diffrn_reflns_limit_l_min -12
_diffrn_reflns_number 5380
_diffrn_reflns_theta_full 27.48
_diffrn_reflns_theta_max 27.48
_diffrn_reflns_theta_min 2.49
_exptl_absorpt_coefficient_mu 1.400
_exptl_absorpt_correction_T_max 0.901067
_exptl_absorpt_correction_T_min 0.766183
_exptl_absorpt_correction_type multi-scan
_exptl_crystal_colour purple
_exptl_crystal_density_diffrn 1.770
_exptl_crystal_density_method 'not measured'
_exptl_crystal_description prism
_exptl_crystal_F_000 278
_exptl_crystal_size_max 0.2
_exptl_crystal_size_mid 0.2
_exptl_crystal_size_min 0.1
_refine_diff_density_max 0.351
_refine_diff_density_min -0.293
_refine_diff_density_rms 0.068
_refine_ls_extinction_method none
_refine_ls_goodness_of_fit_ref 1.088
_refine_ls_hydrogen_treatment mixed
_refine_ls_matrix_type full
_refine_ls_number_parameters 146
_refine_ls_number_reflns 2324
_refine_ls_number_restraints 0
_refine_ls_restrained_S_all 1.088
_refine_ls_R_factor_all 0.0375
_refine_ls_R_factor_gt 0.0284
_refine_ls_shift/su_max 0.000
_refine_ls_shift/su_mean 0.000
_refine_ls_structure_factor_coef Fsqd
_refine_ls_weighting_details 'calc w=1/[\s^2^(Fo^2^)+(0.0421P)^2^+0.0000P] where P=(Fo^2^+2Fc^2^)/3'
_refine_ls_weighting_scheme calc
_refine_ls_wR_factor_gt 0.0710
_refine_ls_wR_factor_ref 0.0744
_reflns_number_gt 1966
_reflns_number_total 2324
_reflns_threshold_expression >2sigma(I)
_cod_data_source_file b604319d.txt
_cod_data_source_block 10
_cod_depositor_comments
;
The following automatic conversions were performed:
'_symmetry_cell_setting' value 'Triclinic' changed to 'triclinic'
according to '/home/saulius/struct/CIF-dictionaries/cif_core.dic'
dictionary named 'cif_core.dic' version 2.4.1 from 2010-06-29.

Automatic conversion script
Id: cif_fix_enum 1527 2010-12-29 10:47:43Z saulius 
;
_cod_original_sg_symbol_H-M P-1
_cod_database_code 7007377

loop_
_symmetry_equiv_pos_as_xyz
'x, y, z'
'-x, -y, -z'

loop_
_atom_site_label
_atom_site_type_symbol
_atom_site_fract_x
_atom_site_fract_y
_atom_site_fract_z
_atom_site_U_iso_or_equiv
_atom_site_adp_type
_atom_site_occupancy
_atom_site_symmetry_multiplicity
_atom_site_calc_flag
_atom_site_refinement_flags
_atom_site_disorder_assembly
_atom_site_disorder_group
Ni1 Ni 0.0000 0.0000 0.0000 0.01741(11) Uani 1 2 d S . .
S2 S 0.20120(7) -0.14641(6) -0.11995(6) 0.02172(13) Uani 1 1 d . . .
S1 S -0.10768(7) -0.23266(6) 0.22660(6) 0.02240(13) Uani 1 1 d . . .
O1 O 0.0194(2) -0.54783(17) 0.30208(19) 0.0293(3) Uani 1 1 d . . .
O2 O 0.2729(2) -0.47737(17) 0.00349(18) 0.0302(4) Uani 1 1 d . . .
C2 C 0.1786(3) -0.3571(2) 0.0261(3) 0.0213(4) Uani 1 1 d . . .
C1 C 0.0316(3) -0.3996(2) 0.1972(3) 0.0205(4) Uani 1 1 d . . .
O3 O -0.4815(2) 0.55482(18) -0.2941(2) 0.0275(3) Uani 1 1 d . . .
N2 N -0.4459(2) 0.3792(2) -0.2494(2) 0.0221(4) Uani 1 1 d . . .
N1 N -0.2426(3) -0.1721(2) -0.2842(2) 0.0244(4) Uani 1 1 d . . .
H1A H -0.2158 -0.2807 -0.2659 0.029 Uiso 1 1 calc R . .
C4 C -0.3243(3) 0.0424(2) -0.1881(2) 0.0210(4) Uani 1 1 d . . .
H4A H -0.3541 0.0751 -0.1009 0.025 Uiso 1 1 calc R . .
C8 C -0.3649(3) 0.3475(2) -0.3741(2) 0.0207(4) Uani 1 1 d . . .
H8A H -0.3338 0.4372 -0.4821 0.025 Uiso 1 1 calc R . .
C3 C -0.2831(3) -0.1270(3) -0.1618(3) 0.0234(4) Uani 1 1 d . . .
H3A H -0.2834 -0.2114 -0.0565 0.028 Uiso 1 1 calc R . .
C5 C -0.3222(3) 0.1656(2) -0.3427(2) 0.0178(4) Uani 1 1 d . . .
C6 C -0.2809(3) 0.1126(3) -0.4672(3) 0.0253(5) Uani 1 1 d . . .
H6A H -0.2801 0.1938 -0.5736 0.030 Uiso 1 1 calc R . .
C7 C -0.2414(3) -0.0578(3) -0.4347(3) 0.0275(5) Uani 1 1 d . . .
H7A H -0.2131 -0.0950 -0.5188 0.033 Uiso 1 1 calc R . .
H3B H -0.544(4) 0.552(3) -0.209(3) 0.036(8) Uiso 1 1 d . . .

loop_
_atom_site_aniso_label
_atom_site_aniso_U_11
_atom_site_aniso_U_22
_atom_site_aniso_U_33
_atom_site_aniso_U_23
_atom_site_aniso_U_13
_atom_site_aniso_U_12
Ni1 0.02082(19) 0.01363(18) 0.0166(2) -0.00766(14) -0.00414(15) 0.00345(13)
S2 0.0277(3) 0.0164(2) 0.0174(3) -0.00815(19) -0.0034(2) 0.00539(19)
S1 0.0248(3) 0.0157(2) 0.0203(3) -0.0080(2) -0.0005(2) 0.00373(19)
O1 0.0338(8) 0.0157(7) 0.0249(8) -0.0049(6) 0.0003(7) 0.0035(6)
O2 0.0385(9) 0.0187(7) 0.0257(8) -0.0110(6) -0.0022(7) 0.0089(6)
C2 0.0247(10) 0.0185(9) 0.0226(11) -0.0112(8) -0.0074(9) 0.0033(8)
C1 0.0224(10) 0.0156(9) 0.0229(11) -0.0095(8) -0.0054(9) 0.0022(8)
O3 0.0365(9) 0.0162(7) 0.0246(9) -0.0097(6) -0.0038(7) 0.0048(6)
N2 0.0241(9) 0.0141(8) 0.0279(10) -0.0101(7) -0.0076(8) 0.0030(7)
N1 0.0294(9) 0.0153(8) 0.0293(10) -0.0108(7) -0.0095(8) 0.0037(7)
C4 0.0239(10) 0.0192(10) 0.0209(10) -0.0095(8) -0.0068(9) -0.0001(8)
C8 0.0227(10) 0.0161(9) 0.0197(10) -0.0062(8) -0.0053(8) 0.0025(8)
C3 0.0277(11) 0.0196(10) 0.0228(11) -0.0074(8) -0.0102(9) 0.0000(8)
C5 0.0160(9) 0.0164(9) 0.0210(10) -0.0093(8) -0.0044(8) 0.0009(7)
C6 0.0344(12) 0.0215(10) 0.0190(11) -0.0094(9) -0.0077(9) 0.0052(9)
C7 0.0369(12) 0.0238(10) 0.0257(11) -0.0155(9) -0.0101(10) 0.0068(9)

loop_
_atom_type_symbol
_atom_type_description
_atom_type_scat_dispersion_real
_atom_type_scat_dispersion_imag
_atom_type_scat_source
C C 0.0033 0.0016 'International Tables Vol C Tables 4.2.6.8 and 6.1.1.4'
H H 0.0000 0.0000 'International Tables Vol C Tables 4.2.6.8 and 6.1.1.4'
N N 0.0061 0.0033 'International Tables Vol C Tables 4.2.6.8 and 6.1.1.4'
O O 0.0106 0.0060 'International Tables Vol C Tables 4.2.6.8 and 6.1.1.4'
S S 0.1246 0.1234 'International Tables Vol C Tables 4.2.6.8 and 6.1.1.4'
Ni Ni 0.3393 1.1124 'International Tables Vol C Tables 4.2.6.8 and 6.1.1.4'

loop_
_geom_angle_atom_site_label_1
_geom_angle_atom_site_label_2
_geom_angle_atom_site_label_3
_geom_angle
_geom_angle_site_symmetry_1
_geom_angle_site_symmetry_3
_geom_angle_publ_flag
S2 Ni1 S2 180.0 . 2 ?
S2 Ni1 S1 92.35(2) . . ?
S2 Ni1 S1 87.653(19) 2 . ?
S2 Ni1 S1 87.654(19) . 2 ?
S2 Ni1 S1 92.346(19) 2 2 ?
S1 Ni1 S1 180.0 . 2 ?
C2 S2 Ni1 105.76(7) . . ?
C1 S1 Ni1 106.01(7) . . ?
O2 C2 C1 117.25(17) . . ?
O2 C2 S2 124.39(17) . . ?
C1 C2 S2 118.37(13) . . ?
O1 C1 C2 118.44(16) . . ?
O1 C1 S1 124.30(16) . . ?
C2 C1 S1 117.26(13) . . ?
C8 N2 O3 111.78(17) . . ?
C3 N1 C7 122.25(17) . . ?
C3 C4 C5 119.85(18) . . ?
N2 C8 C5 116.89(18) . . ?
N1 C3 C4 119.79(19) . . ?
C4 C5 C6 118.53(17) . . ?
C4 C5 C8 120.90(17) . . ?
C6 C5 C8 120.57(18) . . ?
C7 C6 C5 119.42(19) . . ?
N1 C7 C6 120.15(19) . . ?

loop_
_geom_bond_atom_site_label_1
_geom_bond_atom_site_label_2
_geom_bond_distance
_geom_bond_site_symmetry_2
_geom_bond_publ_flag
Ni1 S2 2.1798(5) . ?
Ni1 S2 2.1798(5) 2 ?
Ni1 S1 2.1809(5) . ?
Ni1 S1 2.1809(5) 2 ?
S2 C2 1.719(2) . ?
S1 C1 1.7254(19) . ?
O1 C1 1.218(2) . ?
O2 C2 1.229(2) . ?
C2 C1 1.538(3) . ?
O3 N2 1.393(2) . ?
N2 C8 1.279(3) . ?
N1 C3 1.331(3) . ?
N1 C7 1.342(3) . ?
C4 C3 1.377(3) . ?
C4 C5 1.391(3) . ?
C8 C5 1.470(3) . ?
C5 C6 1.394(3) . ?
C6 C7 1.372(3) . ?
